data_8104346
loop_
_publ_author_name
'Heller, G.'
'Schellhaas, J.'

_publ_section_title
;
 Die Kristallstruktur von Ni0.8 Mn0.2 (H2 O)3 (B6 O7 (O H)6) C2 H5 O H (H2
 O)0.42; feste Loesungen von Metall(II)-Ionen in Nickelhexaborat
;
_journal_name_full 'Zeitschrift fuer Kristallographie (149,1979-)'
_journal_page_first 237
_journal_page_last 246
_journal_volume 164
_journal_year 1983
_chemical_formula_sum 'C2 H14 B6 Ni O17.42'
_chemical_name_systematic 'Ni (H2 O)3 (B6 O7 (O H)6) C2 H5 O H (H2 O)0.42'
_space_group_IT_number 14
_symmetry_space_group_name_Hall '-P 2ybc'
_symmetry_space_group_name_H-M 'P 1 21/c 1'
_cell_angle_alpha 90
_cell_angle_beta 106.62
_cell_angle_gamma 90
_cell_formula_units_Z 4
_cell_length_a 9.586
_cell_length_b 12.42
_cell_length_c 14.645
_cell_volume 1670.763
_citation_journal_id_ASTM ZEKRDZ
_cod_data_source_file Heller_ZEKRDZ_1983_1900.cif
_cod_data_source_block B6C2H14Ni1O17.42
_cod_original_formula_sum 'B6 C2 H14 Ni1 O17.42'
_cod_database_code 8104346

loop_
_symmetry_equiv_pos_as_xyz
x,y,z
-x,y+1/2,-z+1/2
-x,-y,-z
x,-y-1/2,z-1/2

loop_
_atom_site_label
_atom_site_type_symbol
_atom_site_fract_x
_atom_site_fract_y
_atom_site_fract_z
_atom_site_occupancy
_atom_site_U_iso_or_equiv
H8 H-1 0.191 0.338 0.341 1 0.0
H2 H+1 0.095 0.204 0.176 1 0.0
H3 H+1 0.505 0.855 -0.016 1 0.0
B5 B+3 0.2252 1.1202 0.1977 1 0.0
H14 H+1 0.647 0.878 0.542 1 0.0
C2 C+2 0.104 0.435 0.424 1 0.0
H7 H+1 0.565 0.759 0.309 1 0.0
O13 O-2 0.4373 0.7884 0.1328 1 0.0
H13 H+1 0.823 0.843 0.371 1 0.0
O10 O-2 0.3392 1.1098 0.1644 1 0.0
B4 B+3 0.2007 0.7644 0.2726 1 0.0
H9 H-1 0.138 0.496 0.423 1 0.0
O12 O-2 0.3037 0.7329 0.2342 1 0.0
H6 H+1 0.517 0.074 0.779 1 0.0
H1 H+1 0.101 0.615 0.273 1 0.0
H11 H-1 0.11 0.346 0.406 1 0.0
O4 O-2 0.5332 0.8087 0.2993 1 0.0
O18 O-2 0.0495 0.8744 0.5401 0.42 0.0
O5 O-2 0.6708 1.0925 0.4539 1 0.0
O14 O-2 0.1027 0.6905 0.2849 1 0.0
H4 H+1 0.007 0.454 0.244 1 0.0
O17 O-2 0.0952 0.4744 0.2645 1 0.0
O15 O-2 0.1378 1.2064 0.1649 1 0.0
O16 O-2 0.4997 0.8399 0.0003 1 0.0
Ni1 Ni+2 0.6005 0.9453 0.379 1 0.0
B3 B+3 0.4078 0.8098 0.2209 1 0.0
B1 B+3 0.2778 0.9547 0.2912 1 0.0
B6 B+3 0.4635 0.8692 0.0792 1 0.0
H5 H+1 0.355 0.935 0.423 1 0.0
O11 O-2 0.4555 0.9767 0.0984 1 0.0
O9 O-2 0.1976 1.0512 0.2606 1 0.0
H12 H+1 0.826 0.942 0.338 1 0.0
O2 O-2 0.3887 0.972 0.379 1 0.0
O1 O-2 0.3513 0.9247 0.2184 1 0.0
H10 H-1 -0.015 0.442 0.412 1 0.0
O7 O-2 0.6381 0.8538 0.502 1 0.0
C1 C+2 0.163 0.419 0.347 1 0.0
O8 O-2 0.185 0.8679 0.299 1 0.0
O6 O-2 0.8089 0.9109 0.3808 1 0.0
B2 B+3 0.4252 1.014 0.1829 1 0.0
O3 O-2 0.558 1.0337 0.2569 1 0.0
